data_4024112
loop_
_publ_author_name
'Ling Zhou'
'Tao-Xiang Zhang'
'Bing-Rui Li'
'Xiao-Ping Cao'
'Dietmar Kuck'

_publ_section_title
;
 C~3v~-Symmetrical Tribenzotriquinacenes Extended by Six
 C~1~-Functional Groups and the First Triquinacene-Based
 Tris(dithiametacyclophanes)
;
_journal_name_full 'Journal of Organic Chemistry'
_journal_page_first 6382
_journal_page_last 6389
_journal_paper_doi 10.1021/jo070565e
_journal_volume 72
_journal_year 2007
_chemical_formula_sum 'C39 H50 Cl2 S6'
_chemical_formula_weight 782.05
_chemical_name_systematic
; 
 ? 
;
_space_group_IT_number 31
_symmetry_cell_setting orthorhombic
_symmetry_space_group_name_Hall 'P 2ac -2'
_symmetry_space_group_name_H-M 'P m n 21'
_atom_sites_solution_hydrogens geom
_atom_sites_solution_primary direct
_atom_sites_solution_secondary difmap
_audit_creation_method SHELXL-97
_cell_angle_alpha 90.00
_cell_angle_beta 90.00
_cell_angle_gamma 90.00
_cell_formula_units_Z 2
_cell_length_a 15.0310(6)
_cell_length_b 12.7781(5)
_cell_length_c 9.6823(4)
_cell_measurement_reflns_used 3371
_cell_measurement_temperature 294(2)
_cell_measurement_theta_max 24.76
_cell_measurement_theta_min 2.50
_cell_volume 1859.66(13)
_computing_cell_refinement 'Bruker SMART'
_computing_data_collection 'Bruker SMART'
_computing_data_reduction 'Bruker SAINT'
_computing_molecular_graphics 'Bruker SHELXTL'
_computing_publication_material 'Bruker SHELXTL'
_computing_structure_refinement 'Bruker SHELXTL'
_computing_structure_solution 'Bruker SHELXTL'
_diffrn_ambient_temperature 294(2)
_diffrn_measured_fraction_theta_full 1.000
_diffrn_measured_fraction_theta_max 1.000
_diffrn_measurement_device_type 'CCD area detector'
_diffrn_measurement_method 'phi and omega scans'
_diffrn_radiation_monochromator graphite
_diffrn_radiation_source 'fine-focus sealed tube'
_diffrn_radiation_type MoK\a
_diffrn_radiation_wavelength 0.71073
_diffrn_reflns_av_R_equivalents 0.0286
_diffrn_reflns_av_sigmaI/netI 0.0254
_diffrn_reflns_limit_h_max 18
_diffrn_reflns_limit_h_min -17
_diffrn_reflns_limit_k_max 14
_diffrn_reflns_limit_k_min -15
_diffrn_reflns_limit_l_max 11
_diffrn_reflns_limit_l_min -11
_diffrn_reflns_number 9834
_diffrn_reflns_theta_full 25.49
_diffrn_reflns_theta_max 25.49
_diffrn_reflns_theta_min 1.59
_exptl_absorpt_coefficient_mu 0.541
_exptl_absorpt_correction_T_max 0.9233
_exptl_absorpt_correction_T_min 0.8168
_exptl_absorpt_correction_type multi-scan
_exptl_crystal_density_diffrn 1.397
_exptl_crystal_density_method 'not measured'
_exptl_crystal_F_000 828
_exptl_crystal_size_max 0.39
_exptl_crystal_size_mid 0.24
_exptl_crystal_size_min 0.15
_refine_diff_density_max 0.563
_refine_diff_density_min -0.456
_refine_diff_density_rms 0.071
_refine_ls_abs_structure_details 'Flack H D (1983), Acta Cryst. A39, 876-881'
_refine_ls_abs_structure_Flack 0.04(15)
_refine_ls_extinction_method none
_refine_ls_goodness_of_fit_ref 1.057
_refine_ls_hydrogen_treatment constr
_refine_ls_matrix_type full
_refine_ls_number_parameters 236
_refine_ls_number_reflns 2999
_refine_ls_number_restraints 1
_refine_ls_restrained_S_all 1.057
_refine_ls_R_factor_all 0.0684
_refine_ls_R_factor_gt 0.0627
_refine_ls_shift/su_max 0.000
_refine_ls_shift/su_mean 0.000
_refine_ls_structure_factor_coef Fsqd
_refine_ls_weighting_details 'calc w=1/[\s^2^(Fo^2^)+(0.0959P)^2^+2.1470P] where P=(Fo^2^+2Fc^2^)/3'
_refine_ls_weighting_scheme calc
_refine_ls_wR_factor_gt 0.1710
_refine_ls_wR_factor_ref 0.1766
_reflns_number_gt 2676
_reflns_number_total 2999
_reflns_threshold_expression >2sigma(I)
_cod_data_source_file jo070565esi20070602_082930.cif
_cod_data_source_block pmn2_b
_cod_depositor_comments
;
The following automatic conversions were performed:
'_symmetry_cell_setting' value 'Orthorhombic' changed to 'orthorhombic'
according to '/home/saulius/struct/CIF-dictionaries/cif_core.dic'
dictionary named 'cif_core.dic' version 2.4.1 from 2010-06-29.

Automatic conversion script
Id: cif_fix_enum 1527 2010-12-29 10:47:43Z saulius 
;
_cod_database_code 4024112

loop_
_symmetry_equiv_pos_as_xyz
'x, y, z'
'-x+1/2, -y, z+1/2'
'x+1/2, -y, z+1/2'
'-x, y, z'

loop_
_atom_site_label
_atom_site_type_symbol
_atom_site_fract_x
_atom_site_fract_y
_atom_site_fract_z
_atom_site_U_iso_or_equiv
_atom_site_adp_type
_atom_site_occupancy
_atom_site_symmetry_multiplicity
_atom_site_calc_flag
_atom_site_refinement_flags
_atom_site_disorder_assembly
_atom_site_disorder_group
C1 C 0.1768(3) 0.9676(3) 0.2936(5) 0.0408(10) Uani 1 1 d . A 1
C2 C 0.2226(3) 0.8717(4) 0.2962(6) 0.0404(11) Uani 1 1 d . A 1
C3 C 0.2004(3) 0.7945(3) 0.2018(5) 0.0385(10) Uani 1 1 d . A 1
H3 H 0.2345 0.7339 0.1971 0.046 Uiso 1 1 calc R A 1
C4 C 0.1283(3) 0.8062(3) 0.1144(5) 0.0316(9) Uani 1 1 d . A 1
C5 C 0.0823(3) 0.8999(3) 0.1129(5) 0.0308(9) Uani 1 1 d . A 1
C6 C 0.1088(3) 0.9808(3) 0.1989(5) 0.0362(10) Uani 1 1 d . A 1
H6 H 0.0803 1.0452 0.1928 0.043 Uiso 1 1 calc R A 1
C7 C 0.0000 0.8955(4) 0.0211(6) 0.0282(11) Uani 1 2 d S . 1
C8 C 0.0000 0.7790(5) -0.0390(7) 0.0324(13) Uani 1 2 d S . 1
C9 C 0.0850(3) 0.7214(3) 0.0272(5) 0.0339(9) Uani 1 1 d . A 1
C10 C 0.1515(3) 0.6723(4) -0.0747(6) 0.0511(13) Uani 1 1 d . A 1
H10A H 0.1744 0.7256 -0.1349 0.061 Uiso 1 1 calc R A 1
H10B H 0.1219 0.6197 -0.1286 0.061 Uiso 1 1 calc R A 1
H10C H 0.1996 0.6410 -0.0243 0.061 Uiso 1 1 calc R A 1
C11 C 0.0000 0.7768(5) -0.1944(7) 0.0405(15) Uani 1 2 d S B 1
H11A H -0.0598 0.7850 -0.2277 0.049 Uiso 1 1 calc R B 1
H11B H 0.0236 0.7112 -0.2259 0.049 Uiso 1 1 calc R B 1
H11C H 0.0362 0.8329 -0.2289 0.049 Uiso 1 1 calc R B 1
C12 C 0.0000 0.9829(5) -0.0852(7) 0.0376(14) Uani 1 2 d S C 1
H12A H -0.0184 1.0470 -0.0421 0.045 Uiso 1 1 calc R C 1
H12B H -0.0405 0.9658 -0.1585 0.045 Uiso 1 1 calc R C 1
H12C H 0.0589 0.9912 -0.1221 0.045 Uiso 1 1 calc R C 1
C13 C 0.0458(3) 0.6396(3) 0.1233(5) 0.0357(9) Uani 1 1 d . . 1
C14 C 0.0913(3) 0.5721(3) 0.2091(6) 0.0419(11) Uani 1 1 d . D 1
H14A H 0.1328 0.6142 0.2621 0.050 Uiso 1 1 calc R D 1
H14B H 0.1267 0.5269 0.1504 0.050 Uiso 1 1 calc R D 1
C15 C 0.0468(4) 0.5073(3) 0.3030(6) 0.0475(12) Uani 1 1 d . . 1
C16 C 0.1018(5) 0.4377(4) 0.3932(7) 0.0647(16) Uani 1 1 d . A 1
H16A H 0.1561 0.4209 0.3438 0.078 Uiso 1 1 calc R A 1
H16B H 0.0696 0.3727 0.4065 0.078 Uiso 1 1 calc R A 1
C17 C 0.2069(4) 0.5963(4) 0.5280(8) 0.0648(16) Uani 1 1 d . A 1
H17A H 0.2526 0.5976 0.5987 0.078 Uiso 1 1 calc R A 1
H17B H 0.2361 0.5843 0.4400 0.078 Uiso 1 1 calc R A 1
C18 C 0.1626(4) 0.7010(4) 0.5237(7) 0.0544(13) Uani 1 1 d . A 1
H18A H 0.1124 0.7004 0.5866 0.065 Uiso 1 1 calc R A 1
H18B H 0.1397 0.7128 0.4314 0.065 Uiso 1 1 calc R A 1
C19 C 0.2889(3) 0.8454(4) 0.4072(7) 0.0569(15) Uani 1 1 d . A 1
H19A H 0.3273 0.9053 0.4224 0.068 Uiso 1 1 calc R A 1
H19B H 0.3258 0.7877 0.3761 0.068 Uiso 1 1 calc R A 1
C21 C 0.2003(4) 1.0541(4) 0.3956(7) 0.0577(15) Uani 1 1 d . A 1
H21A H 0.2503 1.0929 0.3583 0.069 Uiso 1 1 calc R A 1
H21B H 0.2201 1.0215 0.4806 0.069 Uiso 1 1 calc R A 1
C23 C 0.0000 0.3588(10) 0.9980(18) 0.145(7) Uani 1 2 d S E 1
H23A H 0.0516 0.4016 1.0187 0.174 Uiso 0.50 1 calc PR E 1
H23B H -0.0516 0.4016 1.0187 0.174 Uiso 0.50 1 calc PR E 1
Cl1 Cl 0.0000 0.3445(6) 0.8310(6) 0.207(3) Uani 1 2 d S E 1
Cl2 Cl 0.0000 0.2718(3) 1.1060(5) 0.173(2) Uani 1 2 d S E 1
S1 S 0.13249(11) 0.48806(12) 0.56246(19) 0.0678(5) Uani 1 1 d . A 1
S2 S 0.23608(14) 0.80956(12) 0.56994(19) 0.0746(5) Uani 1 1 d . A 1
S3 S 0.11401(17) 1.14584(13) 0.4377(2) 0.0929(7) Uani 1 1 d . A 1
H24C H 0.1304 1.0006 0.4300 0.111 Uiso 1 1 d R A 1
C24 C 0.0632(11) 1.0921(14) 0.5627(15) 0.087(4) Uani 0.50 1 d P . .
C24A C 0.0218(7) 1.0394(10) 0.5169(13) 0.057(4) Uani 0.50 1 d P . .

loop_
_atom_site_aniso_label
_atom_site_aniso_U_11
_atom_site_aniso_U_22
_atom_site_aniso_U_33
_atom_site_aniso_U_23
_atom_site_aniso_U_13
_atom_site_aniso_U_12
C1 0.050(2) 0.037(2) 0.035(2) 0.000(2) -0.003(2) -0.0101(19)
C2 0.036(2) 0.048(2) 0.037(3) 0.006(2) -0.008(2) -0.0090(19)
C3 0.038(2) 0.034(2) 0.044(3) 0.005(2) 0.000(2) 0.0005(17)
C4 0.0316(19) 0.036(2) 0.027(2) 0.0009(18) 0.0017(17) -0.0051(16)
C5 0.0354(19) 0.0305(19) 0.026(2) 0.0025(16) 0.0021(18) -0.0036(16)
C6 0.045(2) 0.030(2) 0.033(3) 0.0031(18) -0.004(2) -0.0035(17)
C7 0.038(3) 0.027(3) 0.019(3) -0.001(2) 0.000 0.000
C8 0.038(3) 0.032(3) 0.027(3) -0.003(3) 0.000 0.000
C9 0.039(2) 0.033(2) 0.029(2) -0.0039(18) 0.0031(19) 0.0024(17)
C10 0.055(3) 0.052(3) 0.046(3) -0.009(3) 0.009(3) 0.007(2)
C11 0.043(3) 0.042(3) 0.037(4) -0.004(3) 0.000 0.000
C12 0.044(3) 0.038(3) 0.031(4) 0.001(3) 0.000 0.000
C13 0.046(2) 0.0273(19) 0.033(2) -0.0046(17) 0.000(2) 0.0016(17)
C14 0.053(2) 0.028(2) 0.045(3) -0.007(2) -0.004(2) 0.0027(19)
C15 0.071(3) 0.0251(19) 0.046(3) -0.001(2) -0.008(3) 0.002(2)
C16 0.095(4) 0.036(2) 0.063(4) 0.008(3) -0.016(4) 0.004(3)
C17 0.062(3) 0.062(3) 0.070(4) 0.001(3) -0.005(3) 0.004(3)
C18 0.060(3) 0.059(3) 0.044(3) 0.005(3) 0.000(3) 0.004(2)
C19 0.052(3) 0.059(3) 0.060(4) 0.010(3) -0.024(3) -0.008(2)
C21 0.072(3) 0.050(3) 0.051(3) -0.003(3) -0.023(3) -0.014(3)
C23 0.26(2) 0.071(8) 0.103(11) -0.027(8) 0.000 0.000
Cl1 0.262(7) 0.246(7) 0.111(4) 0.072(5) 0.000 0.000
Cl2 0.350(7) 0.0666(18) 0.101(3) -0.0092(18) 0.000 0.000
S1 0.0860(10) 0.0618(8) 0.0556(10) 0.0172(8) -0.0084(9) -0.0078(7)
S2 0.1186(13) 0.0628(8) 0.0423(7) 0.0049(8) -0.0254(10) -0.0227(9)
S3 0.1517(19) 0.0542(9) 0.0729(13) -0.0216(9) -0.0442(14) 0.0270(10)
C24 0.091(10) 0.133(13) 0.036(6) -0.020(9) -0.014(8) 0.002(10)
C24A 0.059(13) 0.070(6) 0.043(6) 0.008(5) 0.001(5) 0.008(5)

loop_
_atom_type_symbol
_atom_type_description
_atom_type_scat_dispersion_real
_atom_type_scat_dispersion_imag
_atom_type_scat_source
C C 0.0033 0.0016 'International Tables Vol C Tables 4.2.6.8 and 6.1.1.4'
H H 0.0000 0.0000 'International Tables Vol C Tables 4.2.6.8 and 6.1.1.4'
S S 0.1246 0.1234 'International Tables Vol C Tables 4.2.6.8 and 6.1.1.4'
Cl Cl 0.1484 0.1585 'International Tables Vol C Tables 4.2.6.8 and 6.1.1.4'

loop_
_geom_angle_atom_site_label_1
_geom_angle_atom_site_label_2
_geom_angle_atom_site_label_3
_geom_angle
_geom_angle_site_symmetry_1
_geom_angle_site_symmetry_3
_geom_angle_publ_flag
C6 C1 C2 118.7(4) . . ?
C6 C1 C21 120.8(4) . . ?
C2 C1 C21 120.5(4) . . ?
C6 C1 H24C 101.5 . . ?
C2 C1 H24C 116.2 . . ?
C21 C1 H24C 49.9 . . ?
C3 C2 C1 119.4(4) . . ?
C3 C2 C19 118.2(4) . . ?
C1 C2 C19 122.2(5) . . ?
C2 C3 C4 121.0(4) . . ?
C2 C3 H3 119.5 . . ?
C4 C3 H3 119.5 . . ?
C5 C4 C3 119.5(4) . . ?
C5 C4 C9 113.4(4) . . ?
C3 C4 C9 126.7(4) . . ?
C4 C5 C6 119.7(4) . . ?
C4 C5 C7 112.4(4) . . ?
C6 C5 C7 127.7(4) . . ?
C1 C6 C5 121.3(4) . . ?
C1 C6 H6 119.3 . . ?
C5 C6 H6 119.3 . . ?
C12 C7 C5 111.6(3) . . ?
C12 C7 C5 111.6(3) . 4 ?
C5 C7 C5 108.5(5) . 4 ?
C12 C7 C8 116.0(5) . . ?
C5 C7 C8 104.2(3) . . ?
C5 C7 C8 104.2(3) 4 . ?
C11 C8 C7 112.4(5) . . ?
C11 C8 C9 112.9(3) . . ?
C7 C8 C9 106.4(3) . . ?
C11 C8 C9 112.9(3) . 4 ?
C7 C8 C9 106.4(3) . 4 ?
C9 C8 C9 105.2(5) . 4 ?
C13 C9 C4 108.4(4) . . ?
C13 C9 C10 111.3(4) . . ?
C4 C9 C10 111.7(4) . . ?
C13 C9 C8 104.6(3) . . ?
C4 C9 C8 103.6(3) . . ?
C10 C9 C8 116.6(4) . . ?
C13 C13 C14 119.7(3) 4 . ?
C13 C13 C9 112.8(2) 4 . ?
C14 C13 C9 127.4(4) . . ?
C13 C14 C15 121.6(4) . . ?
C13 C14 H14A 106.9 . . ?
C15 C14 H14A 106.9 . . ?
C13 C14 H14B 106.9 . . ?
C15 C14 H14B 106.9 . . ?
H14A C14 H14B 106.7 . . ?
C14 C15 C15 118.6(3) . 4 ?
C14 C15 C16 117.8(5) . . ?
C15 C15 C16 123.6(3) 4 . ?
C15 C16 S1 117.1(4) . . ?
C15 C16 H16A 108.0 . . ?
S1 C16 H16A 108.0 . . ?
C15 C16 H16B 108.0 . . ?
S1 C16 H16B 108.0 . . ?
H16A C16 H16B 107.3 . . ?
C18 C17 S1 114.5(4) . . ?
C18 C17 H17A 108.6 . . ?
S1 C17 H17A 108.6 . . ?
C18 C17 H17B 108.6 . . ?
S1 C17 H17B 108.6 . . ?
H17A C17 H17B 107.6 . . ?
C17 C18 S2 113.8(4) . . ?
C17 C18 H18A 108.8 . . ?
S2 C18 H18A 108.8 . . ?
C17 C18 H18B 108.8 . . ?
S2 C18 H18B 108.8 . . ?
H18A C18 H18B 107.7 . . ?
C2 C19 S2 112.6(4) . . ?
C2 C19 H19A 109.1 . . ?
S2 C19 H19A 109.1 . . ?
C2 C19 H19B 109.1 . . ?
S2 C19 H19B 109.1 . . ?
H19A C19 H19B 107.8 . . ?
C1 C21 S3 117.0(4) . . ?
C1 C21 H21A 108.0 . . ?
S3 C21 H21A 108.0 . . ?
C1 C21 H21B 108.0 . . ?
S3 C21 H21B 108.0 . . ?
H21A C21 H21B 107.3 . . ?
C1 C21 H24C 66.2 . . ?
S3 C21 H24C 72.6 . . ?
H21A C21 H24C 173.1 . . ?
H21B C21 H24C 78.7 . . ?
Cl2 C23 Cl1 126.8(9) . . ?
Cl2 C23 H23A 105.6 . . ?
Cl1 C23 H23A 105.6 . . ?
Cl2 C23 H23B 105.6 . . ?
Cl1 C23 H23B 105.6 . . ?
H23A C23 H23B 106.1 . . ?
C17 S1 C16 105.1(3) . . ?
C19 S2 C18 104.0(3) . . ?
C24 S3 C21 103.8(6) . . ?
C24 S3 C24A 28.2(6) . . ?
C21 S3 C24A 97.9(4) . . ?
C24A C24 S3 112.1(9) 4 . ?
C24A C24 C24 32.3(8) 4 4 ?
S3 C24 C24 118.8(6) . 4 ?
C24A C24A C24 32.3(8) 4 4 ?
C24A C24A S3 131.6(3) 4 . ?
C24 C24A S3 112.2(9) 4 . ?

loop_
_geom_bond_atom_site_label_1
_geom_bond_atom_site_label_2
_geom_bond_distance
_geom_bond_site_symmetry_2
_geom_bond_publ_flag
C1 C6 1.384(7) . ?
C1 C2 1.406(7) . ?
C1 C21 1.523(7) . ?
C1 H24C 1.5520 . ?
C2 C3 1.385(7) . ?
C2 C19 1.504(7) . ?
C3 C4 1.384(6) . ?
C3 H3 0.9300 . ?
C4 C5 1.382(6) . ?
C4 C9 1.521(6) . ?
C5 C6 1.386(6) . ?
C5 C7 1.524(5) . ?
C6 H6 0.9300 . ?
C7 C12 1.518(8) . ?
C7 C5 1.524(5) 4 ?
C7 C8 1.598(8) . ?
C8 C11 1.506(9) . ?
C8 C9 1.608(5) . ?
C8 C9 1.608(5) 4 ?
C9 C13 1.518(6) . ?
C9 C10 1.538(7) . ?
C10 H10A 0.9600 . ?
C10 H10B 0.9600 . ?
C10 H10C 0.9600 . ?
C11 H11A 0.9600 . ?
C11 H11B 0.9600 . ?
C11 H11C 0.9600 . ?
C12 H12A 0.9600 . ?
C12 H12B 0.9600 . ?
C12 H12C 0.9600 . ?
C13 C13 1.378(9) 4 ?
C13 C14 1.379(7) . ?
C14 C15 1.400(7) . ?
C14 H14A 0.9700 . ?
C14 H14B 0.9700 . ?
C15 C15 1.406(11) 4 ?
C15 C16 1.496(8) . ?
C16 S1 1.820(7) . ?
C16 H16A 0.9700 . ?
C16 H16B 0.9700 . ?
C17 C18 1.494(7) . ?
C17 S1 1.810(6) . ?
C17 H17A 0.9700 . ?
C17 H17B 0.9700 . ?
C18 S2 1.829(6) . ?
C18 H18A 0.9700 . ?
C18 H18B 0.9700 . ?
C19 S2 1.823(7) . ?
C19 H19A 0.9700 . ?
C19 H19B 0.9700 . ?
C21 S3 1.795(6) . ?
C21 H21A 0.9700 . ?
C21 H21B 0.9700 . ?
C21 H24C 1.2964 . ?
C23 Cl2 1.526(17) . ?
C23 Cl1 1.627(18) . ?
C23 H23A 0.9700 . ?
C23 H23B 0.9700 . ?
S3 C24 1.588(17) . ?
S3 C24A 2.089(11) . ?
C24 C24A 1.510(19) 4 ?
C24 C24 1.90(3) 4 ?
C24A C24A 0.65(2) 4 ?
C24A C24 1.510(19) 4 ?

loop_
_geom_torsion_atom_site_label_1
_geom_torsion_atom_site_label_2
_geom_torsion_atom_site_label_3
_geom_torsion_atom_site_label_4
_geom_torsion
_geom_torsion_site_symmetry_1
_geom_torsion_site_symmetry_2
_geom_torsion_site_symmetry_3
_geom_torsion_site_symmetry_4
_geom_torsion_publ_flag
C6 C1 C2 C3 2.0(7) . . . . ?
C21 C1 C2 C3 -179.6(5) . . . . ?
C6 C1 C2 C19 -171.8(5) . . . . ?
C21 C1 C2 C19 6.7(7) . . . . ?
C1 C2 C3 C4 -6.6(7) . . . . ?
C19 C2 C3 C4 167.5(4) . . . . ?
C2 C3 C4 C5 5.7(7) . . . . ?
C2 C3 C4 C9 -166.9(4) . . . . ?
C3 C4 C5 C6 -0.1(6) . . . . ?
C9 C4 C5 C6 173.3(4) . . . . ?
C3 C4 C5 C7 -174.6(4) . . . . ?
C9 C4 C5 C7 -1.2(5) . . . . ?
C2 C1 C6 C5 3.5(7) . . . . ?
C21 C1 C6 C5 -175.0(5) . . . . ?
C4 C5 C6 C1 -4.5(7) . . . . ?
C7 C5 C6 C1 169.1(5) . . . . ?
C4 C5 C7 C12 -125.9(4) . . . . ?
C6 C5 C7 C12 60.1(6) . . . . ?
C4 C5 C7 C5 110.7(4) . . . 4 ?
C6 C5 C7 C5 -63.2(6) . . . 4 ?
C4 C5 C7 C8 0.1(5) . . . . ?
C6 C5 C7 C8 -173.9(4) . . . . ?
C12 C7 C8 C11 0.000(2) . . . . ?
C5 C7 C8 C11 -123.2(3) . . . . ?
C5 C7 C8 C11 123.2(3) 4 . . . ?
C12 C7 C8 C9 124.1(3) . . . . ?
C5 C7 C8 C9 0.9(5) . . . . ?
C5 C7 C8 C9 -112.8(4) 4 . . . ?
C12 C7 C8 C9 -124.1(3) . . . 4 ?
C5 C7 C8 C9 112.8(4) . . . 4 ?
C5 C7 C8 C9 -0.9(5) 4 . . 4 ?
C5 C4 C9 C13 -109.0(4) . . . . ?
C3 C4 C9 C13 63.9(5) . . . . ?
C5 C4 C9 C10 127.9(4) . . . . ?
C3 C4 C9 C10 -59.2(6) . . . . ?
C5 C4 C9 C8 1.7(5) . . . . ?
C3 C4 C9 C8 174.6(4) . . . . ?
C11 C8 C9 C13 -124.3(4) . . . . ?
C7 C8 C9 C13 112.0(4) . . . . ?
C9 C8 C9 C13 -0.6(5) 4 . . . ?
C11 C8 C9 C4 122.2(5) . . . . ?
C7 C8 C9 C4 -1.5(5) . . . . ?
C9 C8 C9 C4 -114.1(4) 4 . . . ?
C11 C8 C9 C10 -0.8(6) . . . . ?
C7 C8 C9 C10 -124.6(4) . . . . ?
C9 C8 C9 C10 122.8(4) 4 . . . ?
C4 C9 C13 C13 110.4(3) . . . 4 ?
C10 C9 C13 C13 -126.3(3) . . . 4 ?
C8 C9 C13 C13 0.4(4) . . . 4 ?
C4 C9 C13 C14 -67.1(5) . . . . ?
C10 C9 C13 C14 56.2(6) . . . . ?
C8 C9 C13 C14 -177.1(5) . . . . ?
C13 C13 C14 C15 -3.8(5) 4 . . . ?
C9 C13 C14 C15 173.5(4) . . . . ?
C13 C14 C15 C15 3.8(5) . . . 4 ?
C13 C14 C15 C16 -179.2(5) . . . . ?
C14 C15 C16 S1 93.1(6) . . . . ?
C15 C15 C16 S1 -90.1(4) 4 . . . ?
S1 C17 C18 S2 152.8(4) . . . . ?
C3 C2 C19 S2 -97.4(5) . . . . ?
C1 C2 C19 S2 76.4(6) . . . . ?
C6 C1 C21 S3 24.7(7) . . . . ?
C2 C1 C21 S3 -153.7(4) . . . . ?
C18 C17 S1 C16 94.7(6) . . . . ?
C15 C16 S1 C17 -66.8(6) . . . . ?
C2 C19 S2 C18 56.1(5) . . . . ?
C17 C18 S2 C19 87.2(5) . . . . ?
C1 C21 S3 C24 87.4(8) . . . . ?
C1 C21 S3 C24A 59.3(6) . . . . ?
C21 S3 C24 C24A -100.4(11) . . . 4 ?
C24A S3 C24 C24A -19.5(7) . . . 4 ?
C21 S3 C24 C24 -135.5(3) . . . 4 ?
C24A S3 C24 C24 -54.6(11) . . . 4 ?
C24 S3 C24A C24A 107.1(15) . . . 4 ?
C21 S3 C24A C24A -148.4(4) . . . 4 ?
C24 S3 C24A C24 76.2(18) . . . 4 ?
C21 S3 C24A C24 -179.3(9) . . . 4 ?
